data_7110669
loop_
_publ_author_name
'Rao, Photon'
'Hosseini, Mir Wais'
'Cian, Andr\'e De'
'Fischer, Jean'

_publ_section_title
;
 Synthesis and structural analysis of mercaptothiacalix[4]arene
;
_journal_issue 21
_journal_name_full 'Chemical Communications'
_journal_page_first 2169
_journal_paper_doi 10.1039/a906058h
_journal_year 1999
_chemical_formula_moiety 'C121 H139 Cl2 O S24'
_chemical_formula_sum 'C121 H139 Cl2 O S24'
_chemical_formula_weight 2449.90
_chemical_name_systematic ' ?'
_space_group_IT_number 2
_symmetry_cell_setting triclinic
_symmetry_space_group_name_Hall '-P 1'
_symmetry_space_group_name_H-M 'P -1'
_cell_angle_alpha 84.044(2)
_cell_angle_beta 80.888(2)
_cell_angle_gamma 78.386(2)
_cell_formula_units_Z 2
_cell_length_a 14.9058(4)
_cell_length_b 18.8600(4)
_cell_length_c 24.5600(7)
_cell_measurement_reflns_used 49745
_cell_measurement_temperature 173
_cell_measurement_theta_max 30.5
_cell_measurement_theta_min 1.4
_cell_volume 6659.2(3)
_computing_publication_material CIFGEN_IN_OpenMoleN_(_1997)
_computing_structure_refinement LSFM_OpenMoleN_(_1997)
_computing_structure_solution Direct_methods_(SIR,_Burla_et_al.,_1989)
_diffrn_ambient_temperature 173
_diffrn_measurement_details
;
  49745 reflections were collected using program Collect
 ("Collect" Data collection software, Nonius B.V., 1998)
 The conditions were as follow : crystal to detector distance =  40. mm.
 Scan angle =  1.8 deg 1 scans of   54 sec per frame.
 Data collection was divided into  3 sets
 with the following starting angles and number of frames :

 Set 1 Theta =    9.94 Omega =  180.00 Kappa =    0.00  101 frames
 Set 2 Theta =   -5.49 Kappa = -173.12 Phi   =  163.54   24 frames
 Set 3 Theta =   -9.87 Kappa =   82.79 Phi   =  183.25   45 frames
 Friedel pairs were not averaged. Internal R = 0.04
;
_diffrn_measurement_device_type KappaCCD
_diffrn_measurement_method '\p scans'
_diffrn_radiation_monochromator graphite
_diffrn_radiation_type Mo-K\a
_diffrn_radiation_wavelength 0.71073
_diffrn_reflns_av_R_equivalents 0
_diffrn_reflns_av_sigmaI/netI 0.333
_diffrn_reflns_limit_h_max 21
_diffrn_reflns_limit_h_min 0
_diffrn_reflns_limit_k_max 25
_diffrn_reflns_limit_k_min -23
_diffrn_reflns_limit_l_max 35
_diffrn_reflns_limit_l_min -34
_diffrn_reflns_number 49745
_diffrn_reflns_theta_max 30.50
_diffrn_reflns_theta_min 2.5
_diffrn_source xray_tube
_diffrn_standards_decay_% 0
_exptl_absorpt_coefficient_mu 0.470
_exptl_absorpt_correction_type none
_exptl_crystal_colour colorless
_exptl_crystal_density_diffrn 1.22
_exptl_crystal_density_method none
_exptl_crystal_description prism
_exptl_crystal_F_000 2582
_exptl_crystal_size_max 0.17
_exptl_crystal_size_mid 0.15
_exptl_crystal_size_min 0.12
_refine_diff_density_max 2.386
_refine_diff_density_min -0.163
_refine_ls_extinction_method none
_refine_ls_goodness_of_fit_all 5.885
_refine_ls_goodness_of_fit_ref 1.392
_refine_ls_hydrogen_treatment noref
_refine_ls_matrix_type full
_refine_ls_number_constraints 18
_refine_ls_number_parameters 1286
_refine_ls_number_reflns 12582
_refine_ls_number_restraints 0
_refine_ls_R_factor_all 0.194
_refine_ls_R_factor_gt 0.076
_refine_ls_shift/esd_mean 0.000
_refine_ls_shift/su_max 0.011
_refine_ls_structure_factor_coef F
_refine_ls_weighting_details 'w = 4Fo^2^/(\s^2^(Fo^2^)+0.0004 Fo^4^)+1.0'
_refine_ls_weighting_scheme calc
_refine_ls_wR_factor_all 0.353
_refine_ls_wR_factor_ref 0.093
_reflns_number_gt 12582
_reflns_number_total 31535
_reflns_threshold_expression >3.0\s(I)
_cod_data_source_file 906058hsup1.cif
_cod_data_source_block st425
_cod_depositor_comments
;
The following automatic conversions were performed:

'_refine_ls_weighting_scheme' value '4Fo^2^/(\s^2^(Fo^2^)+0.0004
Fo^4^)+1.0' was changed to 'calc'. New tag
'_refine_ls_weighting_details' was created. The value of the new tag
was set to 'w = 4Fo^2^/(\s^2^(Fo^2^)+0.0004 Fo^4^)+1.0'.

Automatic conversion script
Id: cif_fix_values 3143 2015-03-26 13:38:13Z robertas 
;
_cod_original_cell_volume 6659.2(4)
_cod_original_sg_symbol_H-M P-1
_cod_database_code 7110669

loop_
_symmetry_equiv_pos_as_xyz
x,y,z
-x,-y,-z

loop_
_atom_site_aniso_label
_atom_site_aniso_U_11
_atom_site_aniso_U_22
_atom_site_aniso_U_33
_atom_site_aniso_U_12
_atom_site_aniso_U_13
_atom_site_aniso_U_23
_atom_site_aniso_type_symbol
C1 0.027(4) 0.027(4) 0.028(4) -0.002(3) -0.000(3) 0.010(3) C
C2 0.031(4) 0.036(4) 0.029(4) -0.008(3) -0.010(3) 0.002(3) C
C3 0.029(4) 0.038(4) 0.027(4) -0.012(3) -0.003(3) -0.000(3) C
C4 0.029(4) 0.038(4) 0.025(4) -0.008(3) 0.001(3) 0.001(3) C
C5 0.032(4) 0.025(4) 0.032(4) -0.013(3) -0.009(3) 0.006(3) C
C6 0.029(4) 0.021(4) 0.025(4) -0.002(3) -0.001(3) -0.000(3) C
C7 0.064(5) 0.071(6) 0.025(4) -0.022(4) -0.000(4) -0.014(4) C
S1 0.053(1) 0.044(1) 0.030(1) -0.004(1) -0.001(1) -0.0099(9) S
S2 0.0293(9) 0.039(1) 0.0304(9) -0.0157(7) -0.0050(8) 0.0023(9) S
C11 0.021(3) 0.041(4) 0.022(3) -0.006(3) -0.002(3) -0.006(3) C
C12 0.020(3) 0.031(4) 0.041(4) -0.006(3) -0.006(3) -0.003(3) C
C13 0.028(4) 0.028(4) 0.029(4) -0.003(3) -0.006(3) -0.006(3) C
C14 0.024(3) 0.034(4) 0.029(4) -0.002(3) -0.006(3) -0.003(3) C
C15 0.023(3) 0.028(4) 0.037(4) -0.002(3) -0.007(3) -0.004(3) C
C16 0.021(3) 0.033(4) 0.038(4) -0.007(3) -0.005(3) -0.007(3) C
C17 0.069(6) 0.031(4) 0.034(4) -0.004(4) -0.009(4) -0.001(4) C
C18 0.18(1) 0.057(6) 0.049(5) 0.002(7) -0.039(6) -0.021(5) C
C19 0.40(1) 0.255(9) 0.063(8) -0.259(7) 0.014(9) -0.054(7) C
C20 0.28(2) 0.22(1) 0.062(7) 0.18(1) -0.048(9) -0.067(8) C
S3 0.050(1) 0.057(1) 0.038(1) -0.010(1) -0.001(1) -0.019(1) S
S4 0.041(1) 0.029(1) 0.050(1) 0.0007(9) -0.0194(9) -0.0043(9) S
C21 0.040(4) 0.024(4) 0.030(4) -0.007(3) -0.008(3) -0.002(3) C
C22 0.039(4) 0.033(4) 0.036(4) -0.004(3) -0.001(4) -0.007(4) C
C23 0.047(5) 0.035(4) 0.038(4) -0.004(4) -0.004(4) -0.014(4) C
C24 0.042(4) 0.035(4) 0.041(4) -0.011(3) -0.002(4) -0.008(4) C
C25 0.031(4) 0.029(4) 0.034(4) -0.007(3) 0.001(3) 0.002(4) C
C26 0.043(4) 0.021(4) 0.024(4) -0.006(3) -0.004(3) 0.002(3) C
C27 0.048(5) 0.056(5) 0.052(5) -0.013(4) 0.002(4) -0.025(4) C
C28 0.35(2) 0.102(9) 0.039(6) 0.03(1) -0.03(1) -0.041(6) C
C29 0.09(1) 0.166(8) 0.184(9) 0.024(8) -0.015(8) -0.149(6) C
C30 0.15(1) 0.108(7) 0.126(9) -0.069(6) 0.047(9) -0.086(6) C
S5 0.076(2) 0.038(1) 0.028(1) -0.011(1) -0.002(1) -0.0077(9) S
S6 0.039(1) 0.029(1) 0.052(1) -0.0130(8) 0.007(1) -0.004(1) S
C31 0.024(3) 0.027(4) 0.036(4) -0.006(3) -0.001(3) -0.003(3) C
C32 0.032(4) 0.031(4) 0.035(4) -0.010(3) 0.001(3) 0.001(4) C
C33 0.027(4) 0.028(4) 0.036(4) -0.009(3) 0.003(3) -0.000(3) C
C34 0.025(4) 0.031(4) 0.034(4) -0.004(3) -0.001(3) -0.000(4) C
C35 0.022(3) 0.034(4) 0.031(4) -0.007(3) -0.006(3) 0.005(4) C
C36 0.021(3) 0.037(4) 0.035(4) -0.010(3) -0.003(3) -0.007(3) C
C37 0.073(6) 0.022(4) 0.030(4) -0.007(4) 0.006(4) -0.003(4) C
C38 0.19(1) 0.24(1) 0.082(9) 0.14(1) -0.01(1) -0.069(9) C
C39 0.43(2) 0.162(7) 0.070(8) -0.212(8) 0.07(1) -0.066(6) C
C40 0.31(2) 0.065(8) 0.037(6) -0.00(1) 0.03(1) -0.007(6) C
S7 0.054(1) 0.066(1) 0.037(1) -0.016(1) -0.000(1) -0.019(1) S
S8 0.0224(9) 0.047(1) 0.033(1) -0.0011(9) -0.0038(8) 0.007(1) S
C41 0.022(3) 0.031(4) 0.029(4) -0.008(3) -0.006(3) 0.003(3) C
C42 0.025(4) 0.046(4) 0.033(4) -0.011(3) -0.004(3) -0.009(4) C
C43 0.032(4) 0.036(4) 0.037(4) -0.010(3) -0.004(3) -0.001(4) C
C44 0.030(4) 0.031(4) 0.032(4) -0.010(3) -0.001(3) 0.003(3) C
C45 0.022(3) 0.032(4) 0.035(4) -0.008(3) -0.006(3) -0.004(3) C
C46 0.015(3) 0.042(4) 0.037(4) -0.009(3) -0.004(3) -0.008(3) C
C47 0.076(6) 0.038(4) 0.042(5) -0.025(4) -0.006(4) -0.011(4) C
C48 0.21(1) 0.060(6) 0.108(8) -0.051(7) 0.093(8) -0.044(6) C
C49 0.140(9) 0.039(5) 0.075(7) -0.027(5) -0.022(7) -0.012(5) C
C50 0.167(8) 0.082(7) 0.147(8) -0.042(6) -0.107(6) -0.016(6) C
S9 0.039(1) 0.037(1) 0.053(1) -0.0077(8) -0.0085(9) -0.0136(9) S
S10 0.0272(9) 0.047(1) 0.031(1) -0.0179(7) -0.0025(8) -0.0044(9) S
C51 0.029(4) 0.030(4) 0.024(3) -0.009(3) -0.006(3) 0.001(3) C
C52 0.020(3) 0.032(4) 0.033(4) -0.002(3) 0.000(3) -0.003(3) C
C53 0.028(4) 0.029(4) 0.032(4) -0.004(3) -0.002(3) 0.001(3) C
C54 0.020(3) 0.035(4) 0.029(4) -0.010(3) -0.003(3) -0.003(3) C
C55 0.027(3) 0.030(4) 0.024(4) -0.005(3) -0.004(3) 0.004(3) C
C56 0.027(4) 0.034(4) 0.021(3) -0.005(3) -0.001(3) -0.004(3) C
C57 0.043(5) 0.031(4) 0.045(5) -0.004(4) -0.004(4) -0.005(4) C
C58 0.39(3) 0.040(7) 0.09(1) 0.01(1) -0.03(1) -0.011(7) C
C59 0.057(6) 0.101(7) 0.095(7) -0.008(6) 0.005(6) -0.063(5) C
C60 0.037(6) 0.175(7) 0.26(1) 0.001(5) -0.019(6) -0.185(5) C
S11 0.055(1) 0.040(1) 0.040(1) -0.005(1) -0.002(1) -0.0150(9) S
S12 0.0225(9) 0.045(1) 0.0263(9) -0.0009(8) -0.0054(7) -0.0026(9) S
C61 0.015(3) 0.043(4) 0.030(4) -0.006(3) -0.004(3) -0.001(4) C
C62 0.032(4) 0.033(4) 0.037(4) -0.003(3) -0.009(3) 0.002(4) C
C63 0.033(4) 0.041(4) 0.033(4) 0.000(4) 0.001(4) -0.006(4) C
C64 0.032(4) 0.049(5) 0.021(4) -0.001(4) -0.000(3) -0.002(4) C
C65 0.023(3) 0.034(4) 0.031(4) -0.008(3) -0.000(3) -0.002(3) C
C66 0.015(3) 0.034(4) 0.038(4) -0.003(3) -0.007(3) -0.004(3) C
C67 0.075(7) 0.042(5) 0.043(5) 0.015(5) 0.008(5) -0.002(5) C
C68 0.13(1) 0.10(1) 0.22(2) 0.03(1) 0.08(1) -0.04(1) C
C69 0.31(2) 0.12(1) 0.127(9) 0.09(1) -0.11(1) -0.080(7) C
C70 0.23(2) 0.057(7) 0.076(8) 0.051(9) 0.04(1) 0.001(7) C
S13 0.038(1) 0.038(1) 0.046(1) -0.0069(9) -0.0044(9) -0.0114(9) S
S14 0.0235(9) 0.042(1) 0.036(1) -0.0062(8) 0.0005(8) 0.006(1) S
C71 0.025(4) 0.039(4) 0.029(4) -0.006(3) -0.005(3) 0.005(4) C
C72 0.022(3) 0.040(4) 0.037(4) -0.010(3) -0.008(3) 0.005(4) C
C73 0.031(4) 0.023(4) 0.036(4) -0.005(3) -0.008(3) 0.004(3) C
C74 0.029(4) 0.028(4) 0.033(4) -0.004(3) -0.008(3) 0.004(3) C
C75 0.025(3) 0.038(4) 0.031(4) -0.012(3) -0.003(3) 0.008(4) C
C76 0.036(4) 0.030(4) 0.024(4) -0.009(3) -0.006(3) 0.005(3) C
C77 0.044(5) 0.032(4) 0.049(5) -0.009(4) -0.006(4) 0.001(4) C
C78 0.051(6) 0.051(6) 0.36(2) 0.011(5) -0.068(8) -0.082(8) C
C79 0.051(7) 0.044(6) 0.29(2) -0.013(5) -0.005(9) -0.038(9) C
C80 0.66(5) 0.053(8) 0.057(8) 0.00(2) -0.01(2) -0.033(6) C
S15 0.057(1) 0.033(1) 0.050(1) -0.005(1) -0.006(1) -0.007(1) S
S16 0.0326(9) 0.038(1) 0.042(1) -0.0131(8) -0.0152(8) 0.0042(9) S
C81 0.023(4) 0.034(4) 0.039(4) -0.006(3) -0.003(3) -0.005(4) C
C82 0.043(5) 0.031(4) 0.040(4) -0.003(4) 0.003(4) -0.012(4) C
C83 0.058(5) 0.026(4) 0.045(5) -0.003(4) -0.000(4) -0.005(4) C
C84 0.034(4) 0.036(4) 0.034(4) -0.006(3) -0.002(3) -0.004(4) C
C85 0.020(3) 0.025(4) 0.036(4) -0.002(3) -0.002(3) -0.010(3) C
C86 0.028(4) 0.026(4) 0.039(4) -0.003(3) -0.007(3) -0.001(3) C
C87 0.14(1) 0.033(5) 0.058(6) 0.003(6) -0.025(6) -0.001(5) C
C88 0.48(4) 0.051(9) 0.11(1) -0.03(1) 0.02(2) 0.022(9) C
C89 0.49(3) 0.043(7) 0.068(8) 0.10(1) -0.07(1) -0.017(7) C
C90 0.36(2) 0.079(9) 0.33(2) 0.11(1) -0.25(1) -0.06(1) C
S17 0.053(1) 0.025(1) 0.052(1) -0.0049(9) -0.007(1) -0.003(1) S
S18 0.0260(9) 0.041(1) 0.044(1) -0.0005(8) -0.0114(8) -0.0189(8) S
C91 0.020(3) 0.036(4) 0.029(4) -0.002(3) -0.004(3) -0.009(3) C
C92 0.027(3) 0.031(4) 0.045(4) -0.012(3) -0.006(3) -0.011(3) C
C93 0.029(4) 0.031(4) 0.036(4) -0.003(3) -0.004(3) -0.009(3) C
C94 0.022(4) 0.044(4) 0.040(4) -0.002(3) 0.000(3) -0.014(4) C
C95 0.030(4) 0.033(4) 0.035(4) -0.008(3) -0.001(3) -0.012(3) C
C96 0.033(4) 0.029(4) 0.019(3) -0.002(3) -0.004(3) -0.005(3) C
C97 0.037(4) 0.031(4) 0.074(6) -0.007(4) -0.005(4) -0.002(5) C
S19 0.056(1) 0.031(1) 0.041(1) -0.007(1) -0.003(1) 0.001(1) S
S20 0.0284(9) 0.044(1) 0.046(1) -0.0135(8) 0.0054(9) -0.0184(9) S
C101 0.024(4) 0.030(4) 0.045(4) -0.004(3) -0.003(3) -0.013(3) C
C102 0.044(5) 0.035(4) 0.041(4) -0.007(4) -0.004(4) -0.005(4) C
C103 0.078(6) 0.025(4) 0.057(5) -0.009(4) -0.014(5) -0.004(4) C
C104 0.066(5) 0.035(4) 0.052(5) -0.014(4) -0.015(4) -0.015(4) C
C105 0.028(4) 0.035(4) 0.045(4) -0.002(3) -0.005(3) -0.011(4) C
C106 0.030(4) 0.018(3) 0.052(5) -0.004(3) -0.008(3) -0.006(3) C
C107 0.27(2) 0.029(5) 0.064(7) -0.040(7) -0.009(9) -0.008(5) C
S21 0.053(1) 0.028(1) 0.077(2) -0.005(1) -0.006(1) -0.006(1) S
S22 0.053(1) 0.049(1) 0.040(1) -0.009(1) -0.0189(9) -0.008(1) S
C111 0.044(4) 0.038(4) 0.028(4) -0.004(4) -0.010(3) -0.007(3) C
C112 0.056(5) 0.032(4) 0.027(4) 0.005(4) -0.013(4) -0.002(4) C
C113 0.066(5) 0.030(4) 0.030(4) -0.002(4) -0.009(4) 0.003(4) C
C114 0.066(5) 0.035(4) 0.030(4) -0.018(4) -0.002(4) 0.004(4) C
C115 0.049(5) 0.032(4) 0.021(4) 0.000(4) -0.001(4) 0.000(4) C
C116 0.052(5) 0.026(4) 0.028(4) -0.004(4) -0.003(4) -0.001(3) C
C117 0.083(7) 0.027(5) 0.059(6) -0.000(5) -0.006(5) 0.009(5) C
C118 0.13(1) 0.033(7) 0.49(4) 0.013(8) 0.02(2) 0.06(1) C
C119 0.39(2) 0.035(7) 0.26(2) -0.04(1) -0.18(1) 0.01(1) C
C120 0.56(3) 0.034(8) 0.15(1) 0.03(1) 0.18(1) 0.046(8) C
S23 0.064(1) 0.029(1) 0.066(1) -0.006(1) -0.010(1) -0.001(1) S
S24 0.043(1) 0.044(1) 0.034(1) -0.003(1) 0.003(1) -0.004(1) S

loop_
_atom_site_label
_atom_site_fract_x
_atom_site_fract_y
_atom_site_fract_z
_atom_site_U_iso_or_equiv
_atom_site_occupancy
_atom_site_thermal_displace_type
_atom_site_calc_flag
_atom_site_calc_attached_atom
_atom_site_type_symbol
C1 0.8496(5) -0.5375(4) 0.9594(3) 0.027(4) 1.000 Uani ? ? C
C2 0.8297(5) -0.5151(4) 1.0125(3) 0.032(4) 1.000 Uani ? ? C
C3 0.7399(5) -0.5050(4) 1.0410(3) 0.031(4) 1.000 Uani ? ? C
C4 0.6700(5) -0.5162(4) 1.0129(3) 0.030(4) 1.000 Uani ? ? C
C5 0.6891(5) -0.5384(4) 0.9596(3) 0.029(4) 1.000 Uani ? ? C
C6 0.7807(5) -0.5516(4) 0.9318(3) 0.025(4) 1.000 Uani ? ? C
C7 0.7172(6) -0.4800(5) 1.0999(3) 0.049(5) 1.000 Uani ? ? C
C8 0.796(2) -0.534(1) 1.135(1) 0.087(8) 0.500 Uiso ? ? C
C9 0.632(2) -0.475(1) 1.127(1) 0.104(9) 0.500 Uiso ? ? C
C10 0.775(2) -0.413(1) 1.101(1) 0.091(8) 0.500 Uiso ? ? C
S1 0.8070(2) -0.5874(1) 0.86685(8) 0.041(1) 1.000 Uani ? ? S
S2 0.5941(1) -0.5571(1) 0.93131(8) 0.0326(9) 1.000 Uani ? ? S
C11 0.5887(5) -0.4982(4) 0.8697(3) 0.027(4) 1.000 Uani ? ? C
C12 0.5936(5) -0.5309(4) 0.8208(3) 0.029(4) 1.000 Uani ? ? C
C13 0.5844(5) -0.4908(4) 0.7702(3) 0.029(4) 1.000 Uani ? ? C
C14 0.5724(5) -0.4162(4) 0.7706(3) 0.029(4) 1.000 Uani ? ? C
C15 0.5663(5) -0.3821(4) 0.8191(3) 0.029(4) 1.000 Uani ? ? C
C16 0.5699(5) -0.4219(4) 0.8701(3) 0.030(4) 1.000 Uani ? ? C
C17 0.5930(6) -0.5291(4) 0.7179(3) 0.042(5) 1.000 Uani ? ? C
C18 0.584(1) -0.4802(6) 0.6671(4) 0.080(7) 1.000 Uani ? ? C
C19 0.514(1) -0.5725(8) 0.7245(6) 0.19(1) 1.000 Uani ? ? C
C20 0.678(1) -0.5821(9) 0.7102(5) 0.15(1) 1.000 Uani ? ? C
S3 0.5492(2) -0.3790(1) 0.93202(9) 0.048(1) 1.000 Uani ? ? S
S4 0.5486(1) -0.2856(1) 0.81265(9) 0.039(1) 1.000 Uani ? ? S
C21 0.6446(5) -0.2650(4) 0.8388(3) 0.031(4) 1.000 Uani ? ? C
C22 0.6241(5) -0.2183(4) 0.8810(3) 0.036(4) 1.000 Uani ? ? C
C23 0.6923(6) -0.1923(4) 0.9020(3) 0.040(4) 1.000 Uani ? ? C
C24 0.7834(6) -0.2173(4) 0.8792(3) 0.039(4) 1.000 Uani ? ? C
C25 0.8057(5) -0.2642(4) 0.8376(3) 0.031(4) 1.000 Uani ? ? C
C26 0.7364(5) -0.2884(4) 0.8155(3) 0.028(4) 1.000 Uani ? ? C
C27 0.6703(6) -0.1435(5) 0.9495(4) 0.052(5) 1.000 Uani ? ? C
C28 0.695(2) -0.1873(8) 1.0004(5) 0.11(1) 1.000 Uani ? ? C
C29 0.572(1) -0.1050(7) 0.9581(6) 0.142(9) 1.000 Uani ? ? C
C30 0.727(1) -0.0836(6) 0.9373(6) 0.128(9) 1.000 Uani ? ? C
S5 0.7635(2) -0.3455(1) 0.76051(9) 0.043(1) 1.000 Uani ? ? S
S6 0.9257(1) -0.2842(1) 0.80889(9) 0.039(1) 1.000 Uani ? ? S
C31 0.9556(5) -0.3808(4) 0.8162(3) 0.029(4) 1.000 Uani ? ? C
C32 0.9917(5) -0.4153(4) 0.7683(3) 0.033(4) 1.000 Uani ? ? C
C33 1.0208(5) -0.4900(4) 0.7686(3) 0.030(4) 1.000 Uani ? ? C
C34 1.0083(5) -0.5292(4) 0.8197(3) 0.030(4) 1.000 Uani ? ? C
C35 0.9730(5) -0.4960(4) 0.8678(3) 0.029(4) 1.000 Uani ? ? C
C36 0.9496(5) -0.4201(4) 0.8683(3) 0.030(4) 1.000 Uani ? ? C
C37 1.0606(6) -0.5280(4) 0.7157(3) 0.037(5) 1.000 Uani ? ? C
C38 1.160(1) -0.563(1) 0.7212(6) 0.16(1) 1.000 Uani ? ? C
C39 1.019(1) -0.5898(7) 0.7118(5) 0.17(1) 1.000 Uani ? ? C
C40 1.064(1) -0.4801(7) 0.6653(5) 0.09(1) 1.000 Uani ? ? C
S7 0.9159(2) -0.3763(1) 0.92962(9) 0.051(1) 1.000 Uani ? ? S
S8 0.9687(1) -0.5541(1) 0.93027(8) 0.033(1) 1.000 Uani ? ? S
C41 0.6050(5) -0.1793(4) 0.4772(3) 0.027(4) 1.000 Uani ? ? C
C42 0.6059(5) -0.2440(4) 0.4545(3) 0.034(4) 1.000 Uani ? ? C
C43 0.5970(5) -0.3079(4) 0.4872(3) 0.035(4) 1.000 Uani ? ? C
C44 0.5938(5) -0.3053(4) 0.5440(3) 0.031(4) 1.000 Uani ? ? C
C45 0.5939(5) -0.2413(4) 0.5679(3) 0.029(4) 1.000 Uani ? ? C
C46 0.5956(5) -0.1760(4) 0.5344(3) 0.029(4) 1.000 Uani ? ? C
C47 0.5944(6) -0.3771(4) 0.4606(4) 0.050(5) 1.000 Uani ? ? C
C48 0.677(1) -0.3939(6) 0.4170(5) 0.111(9) 1.000 Uani ? ? C
C49 0.5958(9) -0.4422(5) 0.5026(5) 0.074(7) 1.000 Uani ? ? C
C50 0.5057(9) -0.3663(7) 0.4351(5) 0.126(8) 1.000 Uani ? ? C
S9 0.5786(1) -0.0922(1) 0.56369(9) 0.042(1) 1.000 Uani ? ? S
S10 0.5813(1) -0.2473(1) 0.64113(8) 0.034(1) 1.000 Uani ? ? S
C51 0.6746(5) -0.2100(4) 0.6565(3) 0.027(4) 1.000 Uani ? ? C
C52 0.6512(5) -0.1506(4) 0.6878(3) 0.028(4) 1.000 Uani ? ? C
C53 0.7165(5) -0.1181(4) 0.7051(3) 0.029(4) 1.000 Uani ? ? C
C54 0.8089(5) -0.1498(4) 0.6898(3) 0.027(4) 1.000 Uani ? ? C
C55 0.8347(5) -0.2098(4) 0.6587(3) 0.027(4) 1.000 Uani ? ? C
C56 0.7682(5) -0.2418(4) 0.6414(3) 0.027(4) 1.000 Uani ? ? C
C57 0.6864(6) -0.0480(4) 0.7352(3) 0.039(4) 1.000 Uani ? ? C
C58 0.653(2) 0.0126(7) 0.6937(6) 0.11(1) 1.000 Uani ? ? C
C59 0.6051(7) -0.0541(6) 0.7800(5) 0.082(7) 1.000 Uani ? ? C
C60 0.7605(8) -0.0318(7) 0.7621(6) 0.120(7) 1.000 Uani ? ? C
S11 0.7994(2) -0.3225(1) 0.60710(9) 0.044(1) 1.000 Uani ? ? S
S12 0.9557(1) -0.2462(1) 0.64675(8) 0.0297(9) 1.000 Uani ? ? S
C61 0.9845(5) -0.2422(4) 0.5730(3) 0.027(4) 1.000 Uani ? ? C
C62 1.0307(5) -0.3067(4) 0.5513(3) 0.034(4) 1.000 Uani ? ? C
C63 1.0636(5) -0.3108(4) 0.4949(3) 0.035(4) 1.000 Uani ? ? C
C64 1.0423(5) -0.2483(4) 0.4611(3) 0.032(4) 1.000 Uani ? ? C
C65 0.9965(5) -0.1825(4) 0.4820(3) 0.029(4) 1.000 Uani ? ? C
C66 0.9697(5) -0.1774(4) 0.5393(3) 0.027(4) 1.000 Uani ? ? C
C67 1.1180(7) -0.3811(5) 0.4715(4) 0.051(6) 1.000 Uani ? ? C
C68 1.214(1) -0.3703(9) 0.4489(8) 0.14(1) 1.000 Uani ? ? C
C69 1.081(1) -0.3953(8) 0.4222(6) 0.17(1) 1.000 Uani ? ? C
C70 1.124(1) -0.4453(7) 0.5113(5) 0.10(1) 1.000 Uani ? ? C
S13 0.9271(1) -0.0921(1) 0.56572(9) 0.040(1) 1.000 Uani ? ? S
S14 0.9832(1) -0.1054(1) 0.43349(8) 0.033(1) 1.000 Uani ? ? S
C71 0.8627(5) -0.0662(4) 0.4453(3) 0.030(4) 1.000 Uani ? ? C
C72 0.8405(5) 0.0052(4) 0.4584(3) 0.032(4) 1.000 Uani ? ? C
C73 0.7509(5) 0.0441(4) 0.4651(3) 0.029(4) 1.000 Uani ? ? C
C74 0.6815(5) 0.0072(4) 0.4573(3) 0.030(4) 1.000 Uani ? ? C
C75 0.7020(5) -0.0644(4) 0.4439(3) 0.031(4) 1.000 Uani ? ? C
C76 0.7932(5) -0.1028(4) 0.4364(3) 0.030(4) 1.000 Uani ? ? C
C77 0.7280(6) 0.1219(4) 0.4829(4) 0.041(5) 1.000 Uani ? ? C
C78 0.6395(8) 0.1611(6) 0.4692(8) 0.098(8) 1.000 Uani ? ? C
C79 0.7992(8) 0.1631(6) 0.4546(8) 0.086(9) 1.000 Uani ? ? C
C80 0.728(2) 0.1171(8) 0.5430(6) 0.13(1) 1.000 Uani ? ? C
S15 0.8191(2) -0.1910(1) 0.4139(1) 0.046(1) 1.000 Uani ? ? S
S16 0.6070(1) -0.1011(1) 0.42996(8) 0.037(1) 1.000 Uani ? ? S
C81 1.0524(5) -0.0316(4) 0.1503(3) 0.031(4) 1.000 Uani ? ? C
C82 1.0841(6) -0.1030(4) 0.1679(3) 0.038(4) 1.000 Uani ? ? C
C83 1.0872(6) -0.1259(4) 0.2230(4) 0.041(5) 1.000 Uani ? ? C
C84 1.0514(5) -0.0744(4) 0.2609(3) 0.035(4) 1.000 Uani ? ? C
C85 1.0194(5) -0.0026(4) 0.2453(3) 0.026(4) 1.000 Uani ? ? C
C86 1.0239(5) 0.0213(4) 0.1891(3) 0.030(4) 1.000 Uani ? ? C
C87 1.1240(9) -0.2025(5) 0.2427(4) 0.065(7) 1.000 Uani ? ? C
C88 1.058(2) -0.2317(8) 0.2884(7) 0.14(2) 1.000 Uani ? ? C
C89 1.153(2) -0.2529(7) 0.2019(6) 0.11(1) 1.000 Uani ? ? C
C90 1.201(1) -0.2043(8) 0.2760(9) 0.21(1) 1.000 Uani ? ? C
S17 1.0000(2) 0.1142(1) 0.1665(1) 0.041(1) 1.000 Uani ? ? S
S18 0.9843(1) 0.0560(1) 0.29999(8) 0.036(1) 1.000 Uani ? ? S
C91 0.8670(5) 0.0976(4) 0.2938(3) 0.028(4) 1.000 Uani ? ? C
C92 0.8468(5) 0.1724(4) 0.2913(3) 0.034(4) 1.000 Uani ? ? C
C93 0.7568(5) 0.2116(4) 0.2911(3) 0.032(4) 1.000 Uani ? ? C
C94 0.6877(5) 0.1706(4) 0.2943(3) 0.034(4) 1.000 Uani ? ? C
C95 0.7067(5) 0.0953(4) 0.2960(3) 0.032(4) 1.000 Uani ? ? C
C96 0.7974(5) 0.0570(4) 0.2973(3) 0.026(4) 1.000 Uani ? ? C
C97 0.7358(6) 0.2945(4) 0.2875(4) 0.044(5) 1.000 Uani ? ? C
C98 0.757(1) 0.322(1) 0.3418(8) 0.063(6) 0.500 Uiso ? ? C
C99 0.813(1) 0.3234(9) 0.2389(7) 0.047(5) 0.500 Uiso ? ? C
C100 0.662(1) 0.321(1) 0.2428(8) 0.056(5) 0.500 Uiso ? ? C
S19 0.8240(2) -0.0385(1) 0.30348(9) 0.041(1) 1.000 Uani ? ? S
S20 0.6094(1) 0.0517(1) 0.30328(9) 0.039(1) 1.000 Uani ? ? S
C101 0.6317(5) -0.0032(4) 0.2460(3) 0.032(4) 1.000 Uani ? ? C
C102 0.6289(6) -0.0751(4) 0.2578(3) 0.040(4) 1.000 Uani ? ? C
C103 0.6402(7) -0.1238(4) 0.2175(4) 0.048(5) 1.000 Uani ? ? C
C104 0.6593(6) -0.0964(4) 0.1636(4) 0.049(5) 1.000 Uani ? ? C
C105 0.6626(5) -0.0227(4) 0.1494(3) 0.035(4) 1.000 Uani ? ? C
C106 0.6438(5) 0.0263(4) 0.1904(3) 0.030(4) 1.000 Uani ? ? C
C107 0.6396(6) -0.2048(3) 0.2334(3) 0.080(8) 1.000 Uani ? ? C
C108 0.5320 -0.2065 0.2630 0.096(8) 0.500 Uiso ? ? C
C109 0.6810 -0.2523 0.1851 0.060(5) 0.500 Uiso ? ? C
C110 0.6656 -0.2355 0.2874 0.25(2) 0.500 Uiso ? ? C
S21 0.6324(2) 0.1197(1) 0.1718(1) 0.048(1) 1.000 Uani ? ? S
S22 0.6811(2) 0.0057(1) 0.07752(9) 0.047(1) 1.000 Uani ? ? S
C111 0.7834(5) 0.0435(4) 0.0688(3) 0.036(4) 1.000 Uani ? ? C
C112 0.7753(6) 0.1175(4) 0.0518(3) 0.036(4) 1.000 Uani ? ? C
C113 0.8519(6) 0.1518(4) 0.0409(3) 0.039(5) 1.000 Uani ? ? C
C114 0.9361(6) 0.1093(4) 0.0500(3) 0.041(5) 1.000 Uani ? ? C
C115 0.9469(6) 0.0370(4) 0.0680(3) 0.032(4) 1.000 Uani ? ? C
C116 0.8702(6) 0.0014(4) 0.0761(3) 0.034(4) 1.000 Uani ? ? C
C117 0.8407(7) 0.2322(5) 0.0249(4) 0.051(6) 1.000 Uani ? ? C
C118 0.746(1) 0.2707(7) 0.029(1) 0.13(2) 1.000 Uani ? ? C
C119 0.882(2) 0.2680(7) 0.0631(9) 0.15(1) 1.000 Uani ? ? C
C120 0.887(2) 0.2433(7) -0.0308(7) 0.14(1) 1.000 Uani ? ? C
S23 0.8810(2) -0.0927(1) 0.0926(1) 0.050(1) 1.000 Uani ? ? S
S24 1.0610(2) -0.0095(1) 0.07747(9) 0.040(1) 1.000 Uani ? ? S
C8A 0.794(1) -0.4697(9) 1.1252(7) 0.039(4) 0.500 Uiso ? ? C
C9A 0.662(1) -0.5398(8) 1.1374(6) 0.031(4) 0.500 Uiso ? ? C
C10A 0.635(1) -0.4080(8) 1.0995(6) 0.034(4) 0.500 Uiso ? ? C
C98A 0.673(1) 0.318(1) 0.3434(9) 0.066(6) 0.500 Uiso ? ? C
C99A 0.815(1) 0.328(1) 0.2706(9) 0.065(6) 0.500 Uiso ? ? C
C122 0.642(1) 0.330(1) 0.2747(9) 0.065(6) 0.500 Uiso ? ? C
C123 0.7173 -0.2336 0.2738 0.066(6) 0.500 Uiso ? ? C
C124 0.5687 -0.2138 0.2791 0.086(7) 0.500 Uiso ? ? C
C125 0.6325 -0.2466 0.1910 0.076(7) 0.500 Uiso ? ? C
C121 0.336(1) 0.872(1) 0.0818(8) 0.165(7) 1.000 Uiso ? ? C
CL1 0.4286(8) 0.8924(7) 0.1206(5) 0.377(6) 1.000 Uiso ? ? Cl
CL2 0.4121(7) 0.7670(5) 0.0813(4) 0.309(5) 1.000 Uiso ? ? Cl
O1 0.920(1) -0.2581(9) 0.1626(7) 0.219(7) 1.000 Uiso ? ? O
H1 0.8784 -0.5063 1.0301 0.0411 1.000 Uiso calc C2 H
H2 0.6078 -0.5085 1.0308 0.0404 1.000 Uiso calc C4 H
H3 0.6035 -0.5824 0.8219 0.0392 1.000 Uiso calc C12 H
H4 0.5683 -0.3873 0.7367 0.0381 1.000 Uiso calc C14 H
H5 0.5906 -0.5083 0.6363 0.1245 1.000 Uiso calc C18 H
H6 0.5256 -0.4489 0.6708 0.1245 1.000 Uiso calc C18 H
H7 0.6318 -0.4520 0.6616 0.1245 1.000 Uiso calc C18 H
H8 0.5185 -0.5970 0.6920 0.2756 1.000 Uiso calc C19 H
H9 0.5198 -0.6071 0.7554 0.2756 1.000 Uiso calc C19 H
H10 0.4564 -0.5404 0.7301 0.2756 1.000 Uiso calc C19 H
H11 0.6813 -0.6051 0.6771 0.2729 1.000 Uiso calc C20 H
H12 0.7293 -0.5586 0.7077 0.2729 1.000 Uiso calc C20 H
H13 0.6791 -0.6175 0.7407 0.2729 1.000 Uiso calc C20 H
H14 0.5611 -0.2035 0.8964 0.0472 1.000 Uiso calc C22 H
H15 0.8318 -0.2015 0.8928 0.0505 1.000 Uiso calc C24 H
H16 0.6810 -0.1572 1.0305 0.2226 1.000 Uiso calc C28 H
H17 0.6595 -0.2250 1.0081 0.2226 1.000 Uiso calc C28 H
H18 0.7587 -0.2080 0.9955 0.2226 1.000 Uiso calc C28 H
H19 0.5630 -0.0755 0.9882 0.1893 1.000 Uiso calc C29 H
H20 0.5585 -0.0755 0.9256 0.1893 1.000 Uiso calc C29 H
H21 0.5326 -0.1396 0.9658 0.1893 1.000 Uiso calc C29 H
H22 0.7130 -0.0531 0.9672 0.1628 1.000 Uiso calc C30 H
H23 0.7910 -0.1045 0.9328 0.1628 1.000 Uiso calc C30 H
H24 0.7122 -0.0557 0.9043 0.1628 1.000 Uiso calc C30 H
H25 0.9967 -0.3869 0.7341 0.0430 1.000 Uiso calc C32 H
H26 1.0248 -0.5806 0.8213 0.0400 1.000 Uiso calc C34 H
H27 1.1875 -0.5877 0.6889 0.2510 1.000 Uiso calc C38 H
H28 1.1941 -0.5271 0.7255 0.2510 1.000 Uiso calc C38 H
H29 1.1613 -0.5973 0.7526 0.2510 1.000 Uiso calc C38 H
H30 1.0455 -0.6119 0.6784 0.2689 1.000 Uiso calc C39 H
H31 1.0299 -0.6239 0.7424 0.2689 1.000 Uiso calc C39 H
H32 0.9542 -0.5742 0.7118 0.2689 1.000 Uiso calc C39 H
H33 1.0894 -0.5079 0.6345 0.1900 1.000 Uiso calc C40 H
H34 1.0030 -0.4555 0.6607 0.1900 1.000 Uiso calc C40 H
H35 1.1014 -0.4456 0.6677 0.1900 1.000 Uiso calc C40 H
H36 0.6128 -0.2447 0.4154 0.0438 1.000 Uiso calc C42 H
H37 0.5916 -0.3486 0.5672 0.0403 1.000 Uiso calc C44 H
H38 0.6749 -0.4370 0.4007 0.1727 1.000 Uiso calc C48 H
H39 0.6765 -0.3548 0.3893 0.1727 1.000 Uiso calc C48 H
H40 0.7322 -0.4006 0.4333 0.1727 1.000 Uiso calc C48 H
H41 0.5941 -0.4841 0.4845 0.1062 1.000 Uiso calc C49 H
H42 0.6507 -0.4500 0.5192 0.1062 1.000 Uiso calc C49 H
H43 0.5433 -0.4334 0.5302 0.1062 1.000 Uiso calc C49 H
H44 0.5035 -0.4091 0.4185 0.1551 1.000 Uiso calc C50 H
H45 0.4540 -0.3564 0.4631 0.1551 1.000 Uiso calc C50 H
H46 0.5042 -0.3267 0.4078 0.1551 1.000 Uiso calc C50 H
H47 0.5875 -0.1310 0.6979 0.0381 1.000 Uiso calc C52 H
H48 0.8559 -0.1295 0.7010 0.0355 1.000 Uiso calc C54 H
H49 0.6341 0.0567 0.7114 0.2335 1.000 Uiso calc C58 H
H50 0.7021 0.0174 0.6645 0.2335 1.000 Uiso calc C58 H
H51 0.6025 0.0017 0.6792 0.2335 1.000 Uiso calc C58 H
H52 0.5872 -0.0104 0.7982 0.1078 1.000 Uiso calc C59 H
H53 0.5545 -0.0624 0.7639 0.1078 1.000 Uiso calc C59 H
H54 0.6225 -0.0935 0.8060 0.1078 1.000 Uiso calc C59 H
H55 0.7389 0.0119 0.7801 0.1945 1.000 Uiso calc C60 H
H56 0.7783 -0.0705 0.7885 0.1945 1.000 Uiso calc C60 H
H57 0.8123 -0.0264 0.7350 0.1945 1.000 Uiso calc C60 H
H58 1.0403 -0.3495 0.5754 0.0449 1.000 Uiso calc C62 H
H59 1.0595 -0.2501 0.4223 0.0457 1.000 Uiso calc C64 H
H60 1.2493 -0.4137 0.4341 0.2190 1.000 Uiso calc C68 H
H61 1.2120 -0.3319 0.4206 0.2190 1.000 Uiso calc C68 H
H62 1.2432 -0.3584 0.4778 0.2190 1.000 Uiso calc C68 H
H63 1.1152 -0.4392 0.4080 0.2467 1.000 Uiso calc C69 H
H64 1.0176 -0.3994 0.4321 0.2467 1.000 Uiso calc C69 H
H65 1.0855 -0.3564 0.3947 0.2467 1.000 Uiso calc C69 H
H66 1.1584 -0.4865 0.4935 0.1806 1.000 Uiso calc C70 H
H67 1.1530 -0.4373 0.5411 0.1806 1.000 Uiso calc C70 H
H68 1.0629 -0.4535 0.5251 0.1806 1.000 Uiso calc C70 H
H69 0.8893 0.0287 0.4631 0.0422 1.000 Uiso calc C72 H
H70 0.6189 0.0319 0.4613 0.0391 1.000 Uiso calc C74 H
H71 0.6286 0.2089 0.4811 0.1927 1.000 Uiso calc C78 H
H72 0.6400 0.1636 0.4303 0.1927 1.000 Uiso calc C78 H
H73 0.5918 0.1367 0.4872 0.1927 1.000 Uiso calc C78 H
H74 0.7845 0.2113 0.4659 0.1658 1.000 Uiso calc C79 H
H75 0.8581 0.1402 0.4641 0.1658 1.000 Uiso calc C79 H
H76 0.8005 0.1643 0.4157 0.1658 1.000 Uiso calc C79 H
H77 0.7141 0.1646 0.5556 0.3493 1.000 Uiso calc C80 H
H78 0.6828 0.0903 0.5608 0.3493 1.000 Uiso calc C80 H
H79 0.7874 0.0935 0.5514 0.3493 1.000 Uiso calc C80 H
H80 1.1046 -0.1377 0.1411 0.0506 1.000 Uiso calc C82 H
H81 1.0487 -0.0892 0.2992 0.0455 1.000 Uiso calc C84 H
H82 1.0833 -0.2802 0.2998 0.2928 1.000 Uiso calc C88 H
H83 1.0471 -0.2025 0.3190 0.2928 1.000 Uiso calc C88 H
H84 1.0005 -0.2306 0.2754 0.2928 1.000 Uiso calc C88 H
H85 1.1749 -0.2995 0.2188 0.2826 1.000 Uiso calc C89 H
H86 1.1024 -0.2551 0.1834 0.2826 1.000 Uiso calc C89 H
H87 1.2015 -0.2380 0.1759 0.2826 1.000 Uiso calc C89 H
H88 1.2236 -0.2530 0.2884 0.3258 1.000 Uiso calc C90 H
H89 1.2492 -0.1845 0.2537 0.3258 1.000 Uiso calc C90 H
H90 1.1777 -0.1764 0.3070 0.3258 1.000 Uiso calc C90 H
H91 0.8959 0.1981 0.2897 0.0425 1.000 Uiso calc C92 H
H92 0.6252 0.1951 0.2954 0.0464 1.000 Uiso calc C94 H
H93 0.6188 -0.0927 0.2955 0.0523 1.000 Uiso calc C102 H
H94 0.6707 -0.1285 0.1349 0.0630 1.000 Uiso calc C104 H
H95 0.7158 0.1452 0.0474 0.0511 1.000 Uiso calc C112 H
H96 0.9893 0.1312 0.0434 0.0565 1.000 Uiso calc C114 H
H97 0.7450 0.3207 0.0185 0.3040 1.000 Uiso calc C118 H
H98 0.7136 0.2512 0.0058 0.3040 1.000 Uiso calc C118 H
H99 0.7171 0.2655 0.0665 0.3040 1.000 Uiso calc C118 H
H100 0.8743 0.3186 0.0526 0.2797 1.000 Uiso calc C119 H
H101 0.8516 0.2608 0.0997 0.2797 1.000 Uiso calc C119 H
H102 0.9459 0.2478 0.0615 0.2797 1.000 Uiso calc C119 H
H103 0.8801 0.2939 -0.0411 0.3749 1.000 Uiso calc C120 H
H104 0.9509 0.2226 -0.0325 0.3749 1.000 Uiso calc C120 H
H105 0.8603 0.2209 -0.0555 0.3749 1.000 Uiso calc C120 H

loop_
_atom_type_symbol
_atom_type_scat_dispersion_real
_atom_type_scat_dispersion_imag
_atom_type_scat_source
C 0.002 0.002 International_Tables_Vol_IV_Table_2.3.1
H 0.000 0.000 International_Tables_Vol_IV_Table_2.3.1
Cl 0.132 0.159 International_Tables_Vol_IV_Table_2.3.1
O 0.008 0.006 International_Tables_Vol_IV_Table_2.3.1
S 0.110 0.124 International_Tables_Vol_IV_Table_2.3.1

loop_
_geom_angle_atom_site_label_1
_geom_angle_atom_site_label_2
_geom_angle_atom_site_label_3
_geom_angle
C2 C1 C6 121.6(7)
C2 C1 S8 116.4(6)
C6 C1 S8 121.8(6)
C1 C2 C3 121.6(7)
C2 C3 C4 117.2(7)
C2 C3 C7 121.9(7)
C4 C3 C7 120.8(7)
C3 C4 C5 121.6(7)
C4 C5 C6 121.1(7)
C4 C5 S2 116.3(6)
C6 C5 S2 122.3(6)
C1 C6 C5 116.8(7)
C1 C6 S1 121.7(6)
C5 C6 S1 121.4(6)
C3 C7 C8 105(1)
C3 C7 C9 120(1)
C3 C7 C10 106(1)
C3 C7 C8A 116(1)
C3 C7 C9A 106.4(8)
C3 C7 C10A 107.5(8)
C8 C7 C9 111(1)
C8 C7 C10 87(1)
C8 C7 C8A 44(1)
C8 C7 C9A 74(1)
C8 C7 C10A 146(1)
C9 C7 C10 119(1)
C9 C7 C8A 122(1)
C9 C7 C9A 46(1)
C9 C7 C10A 54(1)
C10 C7 C8A 43(1)
C10 C7 C9A 145(1)
C10 C7 C10A 77(1)
C8A C7 C9A 110(1)
C8A C7 C10A 112(1)
C9A C7 C10A 101(1)
C7 C8 C8A 56(1)
C7 C8 C9A 51.9(9)
C8A C8 C9A 101(1)
C7 C9 C9A 80(2)
C7 C9 C10A 74(1)
C9A C9 C10A 154(2)
C7 C10 C8A 57(1)
C7 C10 C10A 50.3(9)
C8A C10 C10A 100(1)
C5 S2 C11 104.4(3)
S2 C11 C12 116.5(6)
S2 C11 C16 122.7(6)
C12 C11 C16 120.4(7)
C11 C12 C13 122.3(7)
C12 C13 C14 116.6(7)
C12 C13 C17 120.3(7)
C14 C13 C17 122.9(7)
C13 C14 C15 122.1(7)
C14 C15 C16 121.3(7)
C14 C15 S4 116.5(6)
C16 C15 S4 122.1(6)
C11 C16 C15 116.9(7)
C11 C16 S3 121.5(6)
C15 C16 S3 121.5(6)
C13 C17 C18 114.7(7)
C13 C17 C19 108.1(9)
C13 C17 C20 111.5(9)
C18 C17 C19 106(1)
C18 C17 C20 109(1)
C19 C17 C20 105(1)
C15 S4 C21 104.4(4)
S4 C21 C22 116.5(6)
S4 C21 C26 122.9(6)
C22 C21 C26 120.3(7)
C21 C22 C23 122.6(8)
C22 C23 C24 116.4(7)
C22 C23 C27 122.7(8)
C24 C23 C27 120.7(8)
C23 C24 C25 122.1(8)
C24 C25 C26 121.2(7)
C24 C25 S6 116.0(6)
C26 C25 S6 122.4(6)
C21 C26 C25 117.3(7)
C21 C26 S5 120.9(6)
C25 C26 S5 121.8(6)
C23 C27 C28 108.8(8)
C23 C27 C29 113.6(9)
C23 C27 C30 109.7(8)
C28 C27 C29 110(1)
C28 C27 C30 109(1)
C29 C27 C30 104(1)
C25 S6 C31 104.3(4)
S6 C31 C32 116.5(6)
S6 C31 C36 122.2(6)
C32 C31 C36 121.1(7)
C31 C32 C33 122.2(7)
C32 C33 C34 116.4(7)
C32 C33 C37 122.2(7)
C34 C33 C37 121.4(7)
C33 C34 C35 122.3(7)
C34 C35 C36 121.4(7)
C34 C35 S8 116.4(6)
C36 C35 S8 121.9(6)
C31 C36 C35 116.1(7)
C31 C36 S7 121.5(6)
C35 C36 S7 122.4(6)
C33 C37 C38 107.0(9)
C33 C37 C39 112.0(9)
C33 C37 C40 114.9(8)
C38 C37 C39 102(1)
C38 C37 C40 106(1)
C39 C37 C40 113(1)
C1 S8 C35 104.2(3)
C42 C41 C46 120.7(7)
C42 C41 S16 116.4(6)
C46 C41 S16 122.7(6)
C41 C42 C43 122.2(7)
C42 C43 C44 116.6(7)
C42 C43 C47 120.5(8)
C44 C43 C47 122.9(8)
C43 C44 C45 122.3(8)
C44 C45 C46 120.0(7)
C44 C45 S10 115.7(6)
C46 C45 S10 124.0(6)
C41 C46 C45 117.8(7)
C41 C46 S9 120.8(6)
C45 C46 S9 121.3(6)
C43 C47 C48 110.1(8)
C43 C47 C49 112.0(8)
C43 C47 C50 108.8(9)
C48 C47 C49 107(1)
C48 C47 C50 110(1)
C49 C47 C50 107(1)
C45 S10 C51 104.5(3)
S10 C51 C52 116.8(6)
S10 C51 C56 122.7(6)
C52 C51 C56 120.4(7)
C51 C52 C53 123.1(7)
C52 C53 C54 116.0(7)
C52 C53 C57 120.5(7)
C54 C53 C57 123.3(7)
C53 C54 C55 122.3(7)
C54 C55 C56 121.0(7)
C54 C55 S12 115.9(6)
C56 C55 S12 122.9(6)
C51 C56 C55 117.1(7)
C51 C56 S11 121.2(6)
C55 C56 S11 121.5(6)
C53 C57 C58 107.8(8)
C53 C57 C59 110.5(8)
C53 C57 C60 112.4(8)
C58 C57 C59 107(1)
C58 C57 C60 111(1)
C59 C57 C60 107(1)
C55 S12 C61 104.8(3)
S12 C61 C62 115.5(6)
S12 C61 C66 123.1(6)
C62 C61 C66 121.2(7)
C61 C62 C63 122.0(8)
C62 C63 C64 116.7(7)
C62 C63 C67 121.8(8)
C64 C63 C67 121.5(8)
C63 C64 C65 122.3(7)
C64 C65 C66 120.6(7)
C64 C65 S14 116.6(6)
C66 C65 S14 122.5(6)
C61 C66 C65 116.8(7)
C61 C66 S13 123.0(6)
C65 C66 S13 120.0(6)
C63 C67 C68 108(1)
C63 C67 C69 110(1)
C63 C67 C70 114.9(9)
C68 C67 C69 103(1)
C68 C67 C70 108(1)
C69 C67 C70 110(1)
C65 S14 C71 104.7(4)
S14 C71 C72 116.5(6)
S14 C71 C76 122.6(6)
C72 C71 C76 120.6(7)
C71 C72 C73 123.1(7)
C72 C73 C74 116.3(7)
C72 C73 C77 121.8(7)
C74 C73 C77 121.8(7)
C73 C74 C75 121.7(7)
C74 C75 C76 121.4(7)
C74 C75 S16 116.0(6)
C76 C75 S16 122.3(6)
C71 C76 C75 116.9(7)
C71 C76 S15 122.1(6)
C75 C76 S15 120.9(6)
C73 C77 C78 112.7(8)
C73 C77 C79 110.0(8)
C73 C77 C80 107.1(9)
C78 C77 C79 107(1)
C78 C77 C80 110(1)
C79 C77 C80 109(1)
C41 S16 C75 104.6(4)
C82 C81 C86 119.8(7)
C82 C81 S24 117.2(6)
C86 C81 S24 122.7(6)
C81 C82 C83 122.7(8)
C82 C83 C84 116.6(8)
C82 C83 C87 123.5(8)
C84 C83 C87 119.9(9)
C83 C84 C85 122.6(8)
C84 C85 C86 120.2(7)
C84 C85 S18 115.6(6)
C86 C85 S18 123.9(6)
C81 C86 C85 117.6(7)
C81 C86 S17 120.1(6)
C85 C86 S17 122.2(6)
C83 C87 C88 112(1)
C83 C87 C89 116(1)
C83 C87 C90 109(1)
C88 C87 C89 109(1)
C88 C87 C90 97(1)
C89 C87 C90 109(1)
C85 S18 C91 105.3(3)
S18 C91 C92 116.4(6)
S18 C91 C96 122.1(6)
C92 C91 C96 121.2(7)
C91 C92 C93 122.4(7)
C92 C93 C94 116.0(7)
C92 C93 C97 121.7(7)
C94 C93 C97 122.3(7)
C93 C94 C95 122.6(7)
C94 C95 C96 120.4(7)
C94 C95 S20 116.4(6)
C96 C95 S20 122.9(6)
C91 C96 C95 117.4(7)
C91 C96 S19 120.6(6)
C95 C96 S19 122.1(6)
C93 C97 C98 109(1)
C93 C97 C99 107.8(9)
C93 C97 C100 106(1)
C93 C97 C98A 107(1)
C93 C97 C99A 114(1)
C93 C97 C100A 116(1)
C98 C97 C99 103(1)
C98 C97 C100 137(1)
C98 C97 C98A 47(1)
C98 C97 C99A 74(1)
C98 C97 C100A 111(1)
C99 C97 C100 85(1)
C99 C97 C98A 140(1)
C99 C97 C99A 28(1)
C99 C97 C100A 107(1)
C100 C97 C98A 101(1)
C100 C97 C99A 109(1)
C100 C97 C100A 29(1)
C98A C97 C99A 116(1)
C98A C97 C100A 71(1)
C99A C97 C100A 122(1)
C97 C98 C98A 66(1)
C97 C98 C99A 49(1)
C98A C98 C99A 111(1)
C95 S20 C101 104.5(4)
S20 C101 C102 116.6(6)
S20 C101 C106 122.5(6)
C102 C101 C106 120.7(7)
C101 C102 C103 123.3(8)
C102 C103 C104 116.1(8)
C102 C103 C107 121.0(8)
C104 C103 C107 122.7(8)
C103 C104 C105 122.5(8)
C104 C105 C106 120.2(8)
C104 C105 S22 117.3(6)
C106 C105 S22 122.3(6)
C101 C106 C105 116.8(7)
C101 C106 S21 123.3(6)
C105 C106 S21 119.9(7)
C103 C107 C108 104.1(7)
C103 C107 C109 112.6(6)
C103 C107 C110 118.2(6)
C103 C107 C108A 107.4(7)
C103 C107 C109A 110.6(7)
C103 C107 C110A 116.6(7)
C108 C107 C109 118.9(6)
C108 C107 C110 85.1(4)
C108 C107 C108A 114.4(5)
C108 C107 C109A 25.2(2)
C108 C107 C110A 92.7(6)
C109 C107 C110 115.0(5)
C109 C107 C108A 99.2(6)
C109 C107 C109A 130.7(5)
C109 C107 C110A 27.3(1)
C110 C107 C108A 29.4(2)
C110 C107 C109A 60.3(3)
C110 C107 C110A 123.9(5)
C108A C107 C109A 89.5(4)
C108A C107 C110A 120.0(6)
C109A C107 C110A 109.5(6)
C107 C108 C110 43.7(3)
C107 C110 C108 51.2(4)
C107 C110 C109A 58.7(4)
C108 C110 C109A 8.41
C105 S22 C111 104.6(4)
S22 C111 C112 117.5(7)
S22 C111 C116 122.4(7)
C112 C111 C116 120.1(8)
C111 C112 C113 122.3(8)
C112 C113 C114 116.2(8)
C112 C113 C117 121.1(9)
C114 C113 C117 122.5(9)
C113 C114 C115 123.5(9)
C114 C115 C116 120.2(8)
C114 C115 S24 117.4(7)
C116 C115 S24 122.4(6)
C111 C116 C115 117.6(8)
C111 C116 S23 119.7(7)
C115 C116 S23 122.6(7)
C113 C117 C118 114(1)
C113 C117 C119 110(1)
C113 C117 C120 109(1)
C118 C117 C119 103(1)
C118 C117 C120 109(1)
C119 C117 C120 109(1)
C81 S24 C115 103.5(4)
C7 C8A C8 78(1)
C7 C8A C10 78(1)
C8 C8A C10 155(2)
C7 C9A C8 53.7(9)
C7 C9A C9 52(1)
C8 C9A C9 97(1)
C7 C10A C9 51(1)
C7 C10A C10 51.8(9)
C9 C10A C10 95(1)
C97 C98A C98 66(1)
C97 C98A C100A 51(1)
C98 C98A C100A 110(1)
C97 C99A C98 56(1)
C97 C100A C98A 56(1)
C107 C108A C109A 41.8(3)
C107 C109A C110 61.0(4)
C107 C109A C108A 48.7(4)
C110 C109A C108A 12.56
CL1 C121 CL2 85(1)

loop_
_geom_bond_atom_site_label_1
_geom_bond_atom_site_label_2
_geom_bond_distance
C1 C2 1.38(1)
C1 C6 1.40(1)
C1 S8 1.783(8)
C2 C3 1.39(1)
C3 C4 1.40(1)
C3 C7 1.53(1)
C4 C5 1.38(1)
C5 C6 1.41(1)
C5 S2 1.781(8)
C6 S1 1.753(7)
C7 C8 1.69(3)
C7 C9 1.32(3)
C7 C10 1.67(3)
C7 C8A 1.44(2)
C7 C9A 1.65(2)
C7 C10A 1.63(2)
C8 C8A 1.21(3)
C8 C9A 2.02(3)
C9 C9A 1.22(3)
C9 C10A 1.38(3)
C10 C8A 1.17(3)
C10 C10A 2.08(3)
S2 C11 1.784(8)
C11 C12 1.39(1)
C11 C16 1.41(1)
C12 C13 1.40(1)
C13 C14 1.38(1)
C13 C17 1.51(1)
C14 C15 1.39(1)
C15 C16 1.40(1)
C15 S4 1.779(8)
C16 S3 1.750(8)
C17 C18 1.48(1)
C17 C19 1.54(2)
C17 C20 1.45(2)
S4 C21 1.781(8)
C21 C22 1.39(1)
C21 C26 1.40(1)
C22 C23 1.40(1)
C23 C24 1.39(1)
C23 C27 1.52(1)
C24 C25 1.38(1)
C25 C26 1.41(1)
C25 S6 1.794(8)
C26 S5 1.760(8)
C27 C28 1.48(2)
C27 C29 1.49(2)
C27 C30 1.52(2)
S6 C31 1.784(8)
C31 C32 1.38(1)
C31 C36 1.41(1)
C32 C33 1.39(1)
C33 C34 1.40(1)
C33 C37 1.53(1)
C34 C35 1.37(1)
C35 C36 1.40(1)
C35 S8 1.790(8)
C36 S7 1.749(8)
C37 C38 1.52(2)
C37 C39 1.44(2)
C37 C40 1.46(1)
C41 C42 1.39(1)
C41 C46 1.40(1)
C41 S16 1.781(8)
C42 C43 1.40(1)
C43 C44 1.39(1)
C43 C47 1.53(1)
C44 C45 1.40(1)
C45 C46 1.41(1)
C45 S10 1.774(8)
C46 S9 1.760(8)
C47 C48 1.50(2)
C47 C49 1.52(1)
C47 C50 1.52(2)
S10 C51 1.784(7)
C51 C52 1.38(1)
C51 C56 1.41(1)
C52 C53 1.39(1)
C53 C54 1.39(1)
C53 C57 1.53(1)
C54 C55 1.39(1)
C55 C56 1.40(1)
C55 S12 1.783(8)
C56 S11 1.762(8)
C57 C58 1.51(2)
C57 C59 1.52(1)
C57 C60 1.47(1)
S12 C61 1.790(8)
C61 C62 1.39(1)
C61 C66 1.40(1)
C62 C63 1.40(1)
C63 C64 1.38(1)
C63 C67 1.52(1)
C64 C65 1.40(1)
C65 C66 1.41(1)
C65 S14 1.781(8)
C66 S13 1.757(8)
C67 C68 1.50(2)
C67 C69 1.48(2)
C67 C70 1.47(2)
S14 C71 1.788(8)
C71 C72 1.38(1)
C71 C76 1.41(1)
C72 C73 1.38(1)
C73 C74 1.40(1)
C73 C77 1.53(1)
C74 C75 1.39(1)
C75 C76 1.40(1)
C75 S16 1.787(8)
C76 S15 1.757(8)
C77 C78 1.45(1)
C77 C79 1.48(1)
C77 C80 1.47(2)
C81 C82 1.38(1)
C81 C86 1.41(1)
C81 S24 1.785(8)
C82 C83 1.38(1)
C83 C84 1.38(1)
C83 C87 1.50(1)
C84 C85 1.38(1)
C85 C86 1.40(1)
C85 S18 1.776(7)
C86 S17 1.766(8)
C87 C88 1.51(3)
C87 C89 1.41(2)
C87 C90 1.50(2)
S18 C91 1.787(7)
C91 C92 1.38(1)
C91 C96 1.39(1)
C92 C93 1.39(1)
C93 C94 1.39(1)
C93 C97 1.53(1)
C94 C95 1.39(1)
C95 C96 1.40(1)
C95 S20 1.783(8)
C96 S19 1.761(8)
C97 C98 1.58(2)
C97 C99 1.65(2)
C97 C100 1.65(2)
C97 C98A 1.58(2)
C97 C99A 1.43(2)
C97 C100A 1.49(2)
C98 C98A 1.26(3)
C98 C99A 1.83(3)
S20 C101 1.783(8)
C101 C102 1.37(1)
C101 C106 1.42(1)
C102 C103 1.39(1)
C103 C104 1.38(1)
C103 C107 1.54(1)
C104 C105 1.41(1)
C105 C106 1.39(1)
C105 S22 1.786(9)
C106 S21 1.755(8)
C107 C108 1.66(1)
C107 C109 1.533(8)
C107 C110 1.470(9)
C107 C108A 1.62(1)
C107 C109A 1.44(1)
C107 C110A 1.397(8)
C108 C110 2.1196
C110 C109A 1.4601
S22 C111 1.782(9)
C111 C112 1.40(1)
C111 C116 1.40(1)
C112 C113 1.40(1)
C113 C114 1.38(1)
C113 C117 1.51(1)
C114 C115 1.38(1)
C115 C116 1.42(1)
C115 S24 1.787(9)
C116 S23 1.760(8)
C117 C118 1.44(2)
C117 C119 1.48(2)
C117 C120 1.45(2)
C98A C100A 1.80(3)
C108A C109A 2.1543
C121 CL1 1.91(2)
C121 CL2 2.08(2)
